data_7055970
loop_
_publ_author_name
'Tian, Jiawei'
'Xiong, Hualin'
'Lin, Qiuhan'
'Cheng, Guangbin'
'Yang, Hongwei'

_publ_section_title
;
 Energetic compounds featuring bi(1,3,4-oxadiazole): a new family of
 insensitive energetic materials
;
_journal_issue 5
_journal_name_full 'New J. Chem.'
_journal_page_first 1918
_journal_paper_doi 10.1039/C6NJ03608B
_journal_volume 41
_journal_year 2017
_chemical_formula_moiety '2(H4 N), C6 N8 O10'
_chemical_formula_sum 'C6 H8 N10 O10'
_chemical_formula_weight 380.22
_chemical_name_systematic
; 
 ? 
;
_space_group_IT_number 2
_symmetry_cell_setting triclinic
_symmetry_space_group_name_Hall '-P 1'
_symmetry_space_group_name_H-M 'P -1'
_atom_sites_solution_hydrogens geom
_atom_sites_solution_primary direct
_atom_sites_solution_secondary difmap
_audit_block_doi 10.5517/ccdc.csd.cc1ly6yp
_audit_creation_method SHELXL-97
_audit_update_record
;
2016-06-27 deposited with the CCDC.
2017-01-18 downloaded from the CCDC.
;
_cell_angle_alpha 80.267(3)
_cell_angle_beta 76.307(3)
_cell_angle_gamma 74.335(3)
_cell_formula_units_Z 1
_cell_length_a 6.7135(6)
_cell_length_b 6.7702(6)
_cell_length_c 8.1378(7)
_cell_measurement_reflns_used 1522
_cell_measurement_temperature 173(2)
_cell_measurement_theta_max 25.47
_cell_measurement_theta_min 3.15
_cell_volume 343.82(5)
_computing_structure_refinement 'SHELXL-97 (Sheldrick, 2008)'
_computing_structure_solution 'SHELXS-97 (Sheldrick, 2008)'
_diffrn_ambient_temperature 173(2)
_diffrn_measured_fraction_theta_full 0.986
_diffrn_measured_fraction_theta_max 0.986
_diffrn_measurement_device_type 'PHOTON100 CMOS detector'
_diffrn_measurement_method 'omega scan'
_diffrn_radiation_monochromator 'TRIUMPH curved crystal monochromator'
_diffrn_radiation_source 'fine-focus sealed tube'
_diffrn_radiation_type MoK\a
_diffrn_radiation_wavelength 0.71073
_diffrn_reflns_av_R_equivalents 0.0281
_diffrn_reflns_av_sigmaI/netI 0.0305
_diffrn_reflns_limit_h_max 8
_diffrn_reflns_limit_h_min -7
_diffrn_reflns_limit_k_max 8
_diffrn_reflns_limit_k_min -8
_diffrn_reflns_limit_l_max 9
_diffrn_reflns_limit_l_min -9
_diffrn_reflns_number 3667
_diffrn_reflns_theta_full 25.49
_diffrn_reflns_theta_max 25.49
_diffrn_reflns_theta_min 3.14
_exptl_absorpt_coefficient_mu 0.173
_exptl_absorpt_correction_T_max 0.7452
_exptl_absorpt_correction_T_min 0.6928
_exptl_absorpt_correction_type multi-scan
_exptl_absorpt_process_details 'SADABS (Bruker, 2012)'
_exptl_crystal_density_diffrn 1.836
_exptl_crystal_density_method 'not measured'
_exptl_crystal_description block
_exptl_crystal_F_000 194
_exptl_crystal_size_max 0.34
_exptl_crystal_size_mid 0.30
_exptl_crystal_size_min 0.27
_refine_diff_density_max 0.210
_refine_diff_density_min -0.315
_refine_diff_density_rms 0.056
_refine_ls_extinction_method none
_refine_ls_goodness_of_fit_ref 1.083
_refine_ls_hydrogen_treatment mixed
_refine_ls_matrix_type full
_refine_ls_number_parameters 130
_refine_ls_number_reflns 1258
_refine_ls_number_restraints 21
_refine_ls_restrained_S_all 1.081
_refine_ls_R_factor_all 0.0476
_refine_ls_R_factor_gt 0.0338
_refine_ls_shift/su_max 0.000
_refine_ls_shift/su_mean 0.000
_refine_ls_structure_factor_coef Fsqd
_refine_ls_weighting_details 'calc w=1/[\s^2^(Fo^2^)+(0.0407P)^2^+0.1379P] where P=(Fo^2^+2Fc^2^)/3'
_refine_ls_weighting_scheme calc
_refine_ls_wR_factor_gt 0.0801
_refine_ls_wR_factor_ref 0.0855
_reflns_number_gt 1014
_reflns_number_total 1258
_reflns_threshold_expression >2sigma(I)
_cod_data_source_file c6nj03608b2.cif
_cod_data_source_block 1
_cod_depositor_comments
;
The following automatic conversions were performed:

'_symmetry_cell_setting' value 'Triclinic' changed to 'triclinic'
according to
/usr/data/users/saulius/crontab/automatic-downloads/rss-feeds/RSC/lib/dictionaries/cif_core.dic
dictionary named 'cif_core.dic' version 2.4.2 from 2011-04-26.

Automatic conversion script
Id: cif_fix_values 4268 2015-11-12 08:31:59Z antanas 

 Adding full bibliography for 7055970--7055972.cif.
;
_cod_original_sg_symbol_Hall '-P 1   '
_cod_original_sg_symbol_H-M 'P-1   '
_cod_database_code 7055970

loop_
_symmetry_equiv_pos_as_xyz
'x, y, z'
'-x, -y, -z'

loop_
_atom_site_label
_atom_site_type_symbol
_atom_site_fract_x
_atom_site_fract_y
_atom_site_fract_z
_atom_site_U_iso_or_equiv
_atom_site_adp_type
_atom_site_occupancy
_atom_site_symmetry_multiplicity
_atom_site_calc_flag
_atom_site_refinement_flags
C1 C 0.4438(3) 0.4453(3) 1.0729(2) 0.0139(4) Uani 1 1 d .
C2 C 0.2323(3) 0.2658(3) 1.2100(2) 0.0136(4) Uani 1 1 d .
C3 C 0.0744(3) 0.1470(3) 1.2390(2) 0.0146(4) Uani 1 1 d .
N1 N 0.4771(3) 0.4100(2) 1.22553(19) 0.0187(4) Uani 1 1 d .
N2 N 0.3377(3) 0.2887(3) 1.3159(2) 0.0199(4) Uani 1 1 d .
N3 N 0.1296(3) -0.0327(2) 1.16041(19) 0.0164(4) Uani 1 1 d .
N4 N -0.1047(2) 0.1944(2) 1.36544(19) 0.0151(4) Uani 1 1 d .
N5 N 0.6055(3) 0.7739(2) 0.3245(2) 0.0182(4) Uani 1 1 d D
H5A H 0.498(2) 0.810(3) 0.4101(19) 0.022 Uiso 1 1 d D
H5B H 0.563(3) 0.830(3) 0.2261(18) 0.022 Uiso 1 1 d D
H5C H 0.711(2) 0.828(3) 0.327(2) 0.022 Uiso 1 1 d D
H5D H 0.644(3) 0.640(2) 0.324(2) 0.022 Uiso 1 1 d D
O1 O 0.2904(2) 0.36488(19) 1.05039(15) 0.0146(3) Uani 1 1 d .
O2 O 0.0096(2) -0.1464(2) 1.17246(18) 0.0254(4) Uani 1 1 d .
O3 O 0.3143(2) -0.0708(2) 1.07049(17) 0.0228(3) Uani 1 1 d .
O4 O -0.2205(2) 0.0715(2) 1.42226(16) 0.0209(3) Uani 1 1 d .
O5 O -0.1428(2) 0.3626(2) 1.42353(17) 0.0232(3) Uani 1 1 d .

loop_
_atom_site_aniso_label
_atom_site_aniso_U_11
_atom_site_aniso_U_22
_atom_site_aniso_U_33
_atom_site_aniso_U_23
_atom_site_aniso_U_13
_atom_site_aniso_U_12
C1 0.0142(10) 0.0123(9) 0.0161(9) -0.0031(7) -0.0014(8) -0.0049(8)
C2 0.0151(9) 0.0135(9) 0.0113(9) 0.0000(7) 0.0000(7) -0.0049(7)
C3 0.0138(10) 0.0149(9) 0.0143(9) -0.0028(7) 0.0008(7) -0.0047(8)
N1 0.0233(9) 0.0216(9) 0.0144(8) 0.0021(7) -0.0028(7) -0.0142(7)
N2 0.0231(9) 0.0239(9) 0.0168(8) 0.0019(7) -0.0034(7) -0.0157(8)
N3 0.0151(8) 0.0172(8) 0.0173(8) -0.0016(6) -0.0014(7) -0.0061(7)
N4 0.0134(8) 0.0155(8) 0.0163(8) 0.0002(6) -0.0034(6) -0.0040(7)
N5 0.0177(9) 0.0194(9) 0.0192(9) -0.0047(7) -0.0019(7) -0.0074(7)
O1 0.0160(7) 0.0164(7) 0.0133(6) 0.0002(5) -0.0020(5) -0.0093(5)
O2 0.0234(8) 0.0250(8) 0.0325(8) -0.0105(6) 0.0027(6) -0.0163(7)
O3 0.0142(7) 0.0238(8) 0.0283(8) -0.0088(6) 0.0047(6) -0.0051(6)
O4 0.0166(7) 0.0210(7) 0.0237(7) -0.0009(6) 0.0034(6) -0.0099(6)
O5 0.0223(8) 0.0177(7) 0.0294(8) -0.0110(6) -0.0010(6) -0.0034(6)

loop_
_atom_type_symbol
_atom_type_description
_atom_type_scat_dispersion_real
_atom_type_scat_dispersion_imag
_atom_type_scat_source
C C 0.0033 0.0016 'International Tables Vol C Tables 4.2.6.8 and 6.1.1.4'
H H 0.0000 0.0000 'International Tables Vol C Tables 4.2.6.8 and 6.1.1.4'
N N 0.0061 0.0033 'International Tables Vol C Tables 4.2.6.8 and 6.1.1.4'
O O 0.0106 0.0060 'International Tables Vol C Tables 4.2.6.8 and 6.1.1.4'

loop_
_geom_angle_atom_site_label_1
_geom_angle_atom_site_label_2
_geom_angle_atom_site_label_3
_geom_angle
_geom_angle_site_symmetry_3
N1 C1 O1 114.29(16) .
N1 C1 C1 127.1(2) 2_667
O1 C1 C1 118.63(19) 2_667
N2 C2 O1 112.15(16) .
N2 C2 C3 128.24(16) .
O1 C2 C3 119.57(15) .
N4 C3 N3 122.67(16) .
N4 C3 C2 118.99(16) .
N3 C3 C2 117.21(16) .
C1 N1 N2 105.19(15) .
C2 N2 N1 106.69(15) .
O2 N3 O3 121.44(15) .
O2 N3 C3 123.89(16) .
O3 N3 C3 114.66(15) .
O5 N4 O4 121.10(15) .
O5 N4 C3 117.39(15) .
O4 N4 C3 121.49(15) .
H5A N5 H5B 108.4(13) .
H5A N5 H5C 110.2(13) .
H5B N5 H5C 105.9(13) .
H5A N5 H5D 111.2(13) .
H5B N5 H5D 108.3(13) .
H5C N5 H5D 112.7(14) .
C1 O1 C2 101.66(13) .

loop_
_geom_bond_atom_site_label_1
_geom_bond_atom_site_label_2
_geom_bond_distance
_geom_bond_site_symmetry_2
C1 N1 1.286(2) .
C1 O1 1.348(2) .
C1 C1 1.451(3) 2_667
C2 N2 1.289(2) .
C2 O1 1.377(2) .
C2 C3 1.451(2) .
C3 N4 1.387(2) .
C3 N3 1.390(2) .
N1 N2 1.406(2) .
N3 O2 1.234(2) .
N3 O3 1.265(2) .
N4 O5 1.2461(19) .
N4 O4 1.2494(19) .
N5 H5A 0.888(13) .
N5 H5B 0.902(13) .
N5 H5C 0.886(13) .
N5 H5D 0.875(13) .
